data_1563737
loop_
_publ_author_name
'Abe, Hideki'
'Sato, Akira'
'Tsujii, Naohito'
'Furubayashi, Takao'
'Shimoda, Masahiko'

_publ_section_title
;
 Structural refinement of T2Mo3O8 (T=Mg, Co, Zn and Mn) and anomalous
 valence of trinuclear molybdenum clusters in Mn2Mo3O8
;
_journal_issue 2
_journal_name_full 'Journal of Solid State Chemistry'
_journal_page_first 379
_journal_page_last 384
_journal_paper_doi 10.1016/j.jssc.2009.11.024
_journal_volume 183
_journal_year 2010
_chemical_formula_sum 'Co2 Mo3 O8'
_chemical_formula_weight 533.68
_space_group_IT_number 186
_space_group_name_Hall 'P 6c -2c'
_space_group_name_H-M_alt 'P 63 m c'
_symmetry_cell_setting hexagonal
_symmetry_space_group_name_H-M 'P 63 m c'
_atom_sites_solution_hydrogens geom
_atom_sites_solution_primary direct
_atom_sites_solution_secondary difmap
_audit_creation_method SHELXL-97
_cell_angle_alpha 90.00
_cell_angle_beta 90.00
_cell_angle_gamma 120.00
_cell_formula_units_Z 2
_cell_length_a 5.7693(3)
_cell_length_b 5.7693(3)
_cell_length_c 9.9070(7)
_cell_measurement_temperature 293(2)
_cell_volume 285.57(3)
_computing_cell_refinement 'SAINT-Plus-NT(Bruker, 1999)'
_computing_data_collection 'SMART-NT(Bruker, 1999)'
_computing_data_reduction 'SAINT-Plus-NT(Bruker, 1999)'
_computing_structure_refinement 'SHELXL-97 (Sheldrick, 1997)'
_diffrn_ambient_temperature 293(2)
_diffrn_measured_fraction_theta_full 1.000
_diffrn_measured_fraction_theta_max 1.000
_diffrn_measurement_device_type 'Bruker SMART APEX CCD area-detector'
_diffrn_measurement_method \w
_diffrn_radiation_monochromator graphite
_diffrn_radiation_source 'fine-focus sealed tube'
_diffrn_radiation_type MoK\a
_diffrn_radiation_wavelength 0.71073
_diffrn_reflns_av_R_equivalents 0.0309
_diffrn_reflns_av_sigmaI/netI 0.0200
_diffrn_reflns_limit_h_max 10
_diffrn_reflns_limit_h_min -8
_diffrn_reflns_limit_k_max 7
_diffrn_reflns_limit_k_min -9
_diffrn_reflns_limit_l_max 18
_diffrn_reflns_limit_l_min -18
_diffrn_reflns_number 4367
_diffrn_reflns_theta_full 40.41
_diffrn_reflns_theta_max 40.41
_diffrn_reflns_theta_min 4.08
_exptl_absorpt_coefficient_mu 12.102
_exptl_absorpt_correction_T_max 0.1445
_exptl_absorpt_correction_T_min 0.2180
_exptl_absorpt_correction_type multi-scan
_exptl_absorpt_process_details 'SADABS; Bruker, 1999)'
_exptl_crystal_colour black
_exptl_crystal_density_diffrn 6.206
_exptl_crystal_density_method 'not measured'
_exptl_crystal_F_000 488
_exptl_crystal_size_max 0.2
_exptl_crystal_size_mid 0.2
_exptl_crystal_size_min 0.2
_refine_diff_density_max 1.009
_refine_diff_density_min -1.890
_refine_diff_density_rms 0.218
_refine_ls_abs_structure_details 'Flack H D (1983), Acta Cryst. A39, 876-881'
_refine_ls_abs_structure_Flack 0.10(3)
_refine_ls_extinction_coef 0.0577(19)
_refine_ls_extinction_expression Fc^*^=kFc[1+0.001xFc^2^\l^3^/sin(2\q)]^-1/4^
_refine_ls_extinction_method SHELXL
_refine_ls_goodness_of_fit_ref 1.139
_refine_ls_hydrogen_treatment mixed
_refine_ls_matrix_type full
_refine_ls_number_parameters 31
_refine_ls_number_reflns 730
_refine_ls_number_restraints 0
_refine_ls_restrained_S_all 1.139
_refine_ls_R_factor_all 0.0189
_refine_ls_R_factor_gt 0.0186
_refine_ls_shift/su_max 0.000
_refine_ls_shift/su_mean 0.000
_refine_ls_structure_factor_coef Fsqd
_refine_ls_weighting_details 'calc w=1/[\s^2^(Fo^2^)+(0.0255P)^2^+0.0526P] where P=(Fo^2^+2Fc^2^)/3'
_refine_ls_weighting_scheme calc
_refine_ls_wR_factor_gt 0.0443
_refine_ls_wR_factor_ref 0.0444
_reflns_number_gt 723
_reflns_number_total 730
_reflns_threshold_expression >2sigma(I)
_cod_data_source_file JSSC-2010-183-379.cif
_cod_data_source_block 1
_cod_original_sg_symbol_H-M P63mc
_cod_database_code 1563737

loop_
_symmetry_equiv_pos_as_xyz
'x, y, z'
'-y, x-y, z'
'-x+y, -x, z'
'-x, -y, z+1/2'
'y, -x+y, z+1/2'
'x-y, x, z+1/2'
'-y, -x, z'
'-x+y, y, z'
'x, x-y, z'
'y, x, z+1/2'
'x-y, -y, z+1/2'
'-x, -x+y, z+1/2'

loop_
_atom_site_label
_atom_site_type_symbol
_atom_site_fract_x
_atom_site_fract_y
_atom_site_fract_z
_atom_site_U_iso_or_equiv
_atom_site_adp_type
_atom_site_occupancy
_atom_site_symmetry_multiplicity
_atom_site_calc_flag
_atom_site_refinement_flags
_atom_site_disorder_assembly
_atom_site_disorder_group
Co1 Co 0.3333 0.6667 0.94896(8) 0.00810(13) Uani 1 6 d S . .
Co2 Co 0.3333 0.6667 0.51288(8) 0.00779(13) Uani 1 6 d S . .
Mo Mo 0.14602(2) 0.85398(2) 0.2500 0.00598(6) Uani 1 2 d S . .
O1 O 0.0000 0.0000 0.3912(4) 0.0087(6) Uani 1 6 d S . .
O2 O 0.3333 0.6667 0.1455(4) 0.0075(6) Uani 1 6 d S . .
O3 O 0.4879(3) 0.5121(3) 0.3660(2) 0.0080(4) Uani 1 2 d S . .
O4 O 0.1676(3) 0.8324(3) 0.6340(3) 0.0079(3) Uani 1 2 d S . .

loop_
_atom_site_aniso_label
_atom_site_aniso_U_11
_atom_site_aniso_U_22
_atom_site_aniso_U_33
_atom_site_aniso_U_23
_atom_site_aniso_U_13
_atom_site_aniso_U_12
Co1 0.00841(19) 0.00841(19) 0.0075(2) 0.000 0.000 0.00420(10)
Co2 0.00807(19) 0.00807(19) 0.0072(2) 0.000 0.000 0.00403(10)
Mo 0.00601(8) 0.00601(8) 0.00633(8) -0.00001(4) 0.00001(4) 0.00330(7)
O1 0.0086(9) 0.0086(9) 0.0089(13) 0.000 0.000 0.0043(5)
O2 0.0074(9) 0.0074(9) 0.0076(13) 0.000 0.000 0.0037(5)
O3 0.0082(7) 0.0082(7) 0.0076(9) 0.0007(3) -0.0007(3) 0.0041(8)
O4 0.0067(6) 0.0067(6) 0.0087(7) -0.0015(3) 0.0015(3) 0.0022(7)

loop_
_atom_type_symbol
_atom_type_description
_atom_type_scat_dispersion_real
_atom_type_scat_dispersion_imag
_atom_type_scat_source
Co Co 0.3494 0.9721 'International Tables Vol C Tables 4.2.6.8 and 6.1.1.4'
Mo Mo -1.6832 0.6857 'International Tables Vol C Tables 4.2.6.8 and 6.1.1.4'
O O 0.0106 0.0060 'International Tables Vol C Tables 4.2.6.8 and 6.1.1.4'

loop_
_geom_angle_atom_site_label_1
_geom_angle_atom_site_label_2
_geom_angle_atom_site_label_3
_geom_angle
_geom_angle_site_symmetry_1
_geom_angle_site_symmetry_3
O2 Co1 O3 114.71(7) 1_556 6
O2 Co1 O3 114.71(7) 1_556 5_565
O3 Co1 O3 103.76(8) 6 5_565
O2 Co1 O3 114.71(7) 1_556 4_665
O3 Co1 O3 103.76(8) 6 4_665
O3 Co1 O3 103.76(8) 5_565 4_665
O4 Co2 O4 89.08(13) . 3_565
O4 Co2 O4 89.08(13) . 2_665
O4 Co2 O4 89.08(13) 3_565 2_665
O4 Co2 O3 96.17(8) . 3_565
O4 Co2 O3 172.62(11) 3_565 3_565
O4 Co2 O3 96.17(8) 2_665 3_565
O4 Co2 O3 96.17(8) . 2_665
O4 Co2 O3 96.17(8) 3_565 2_665
O4 Co2 O3 172.62(11) 2_665 2_665
O3 Co2 O3 78.15(10) 3_565 2_665
O4 Co2 O3 172.62(11) . .
O4 Co2 O3 96.17(8) 3_565 .
O4 Co2 O3 96.17(8) 2_665 .
O3 Co2 O3 78.15(10) 3_565 .
O3 Co2 O3 78.15(10) 2_665 .
O4 Mo O4 95.95(18) 5_454 6_664
O4 Mo O1 100.23(8) 5_454 1_565
O4 Mo O1 100.23(8) 6_664 1_565
O4 Mo O3 166.48(9) 5_454 2_665
O4 Mo O3 90.91(12) 6_664 2_665
O1 Mo O3 89.95(8) 1_565 2_665
O4 Mo O3 90.91(12) 5_454 3_565
O4 Mo O3 166.48(9) 6_664 3_565
O1 Mo O3 89.95(8) 1_565 3_565
O3 Mo O3 80.14(14) 2_665 3_565
O4 Mo O2 89.64(9) 5_454 .
O4 Mo O2 89.64(9) 6_664 .
O1 Mo O2 165.14(12) 1_565 .
O3 Mo O2 78.74(9) 2_665 .
O3 Mo O2 78.74(9) 3_565 .
O4 Mo Mo 49.66(5) 5_454 3_465
O4 Mo Mo 95.48(7) 6_664 3_465
O1 Mo Mo 51.31(6) 1_565 3_465
O3 Mo Mo 141.26(5) 2_665 3_465
O3 Mo Mo 97.83(7) 3_565 3_465
O2 Mo Mo 139.27(6) . 3_465
O4 Mo Mo 95.48(7) 5_454 2_675
O4 Mo Mo 49.66(5) 6_664 2_675
O1 Mo Mo 51.31(6) 1_565 2_675
O3 Mo Mo 97.83(7) 2_665 2_675
O3 Mo Mo 141.26(5) 3_565 2_675
O2 Mo Mo 139.27(6) . 2_675
Mo Mo Mo 60.0 3_465 2_675
Mo O1 Mo 77.37(12) 3_455 1_545
Mo O1 Mo 77.37(12) 3_455 2_665
Mo O1 Mo 77.37(12) 1_545 2_665
Co1 O2 Mo 118.95(9) 1_554 .
Co1 O2 Mo 118.95(9) 1_554 3_565
Mo O2 Mo 98.55(12) . 3_565
Co1 O2 Mo 118.95(9) 1_554 2_665
Mo O2 Mo 98.55(12) . 2_665
Mo O2 Mo 98.55(12) 3_565 2_665
Co1 O3 Mo 119.82(8) 4_664 2_665
Co1 O3 Mo 119.82(8) 4_664 3_565
Mo O3 Mo 102.52(10) 2_665 3_565
Co1 O3 Co2 112.00(11) 4_664 .
Mo O3 Co2 99.55(9) 2_665 .
Mo O3 Co2 99.55(9) 3_565 .
Mo O4 Mo 80.67(11) 6_665 5_455
Mo O4 Co2 137.51(7) 6_665 .
Mo O4 Co2 137.51(7) 5_455 .

loop_
_geom_bond_atom_site_label_1
_geom_bond_atom_site_label_2
_geom_bond_distance
_geom_bond_site_symmetry_2
Co1 O2 1.947(4) 1_556
Co1 O3 1.966(3) 6
Co1 O3 1.966(3) 5_565
Co1 O3 1.966(3) 4_665
Co2 O4 2.045(3) .
Co2 O4 2.045(3) 3_565
Co2 O4 2.045(3) 2_665
Co2 O3 2.122(3) 3_565
Co2 O3 2.122(3) 2_665
Co2 O3 2.122(3) .
Mo O4 1.952(2) 5_454
Mo O4 1.952(2) 6_664
Mo O1 2.022(3) 1_565
Mo O3 2.0782(14) 2_665
Mo O3 2.0782(14) 3_565
Mo O2 2.1389(19) .
Mo Mo 2.5274(4) 3_465
Mo Mo 2.5274(4) 2_675
O1 Mo 2.022(3) 3_455
O1 Mo 2.022(3) 1_545
O1 Mo 2.022(3) 2_665
O2 Co1 1.947(4) 1_554
O2 Mo 2.1389(19) 3_565
O2 Mo 2.1389(19) 2_665
O3 Co1 1.966(3) 4_664
O3 Mo 2.0782(14) 2_665
O3 Mo 2.0782(14) 3_565
O4 Mo 1.952(2) 6_665
O4 Mo 1.952(2) 5_455
